data_2224348
loop_
_publ_author_name
'Xie, Hai'

_publ_section_title Aqua{4,4'-dibromo-6,6'-dimethoxy-2,2'-[ethane-1,2-diylbis(nitrilomethylidyne)]diphenolato}copper(II)
_journal_coeditor_code LH2938
_journal_issue 12
_journal_name_full 'Acta Crystallographica Section E'
_journal_page_first m1577
_journal_paper_doi 10.1107/S1600536809046212
_journal_volume 65
_journal_year 2009
_chemical_formula_iupac '[Cu (C18 H16 Br2 N2 O4) (H2 O)]'
_chemical_formula_moiety 'C18 H18 Br2 Cu N2 O5'
_chemical_formula_sum 'C18 H18 Br2 Cu N2 O5'
_chemical_formula_weight 565.70
_chemical_name_systematic
;
Aqua{4,4'-dibromo-6,6'-dimethoxy-2,2'-[ethane-1,2-
diylbis(nitrilomethylidyne)]diphenolato}copper(II)
;
_space_group_IT_number 62
_symmetry_cell_setting orthorhombic
_symmetry_space_group_name_Hall '-P 2ac 2n'
_symmetry_space_group_name_H-M 'P n m a'
_atom_sites_solution_hydrogens geom
_atom_sites_solution_primary direct
_atom_sites_solution_secondary difmap
_audit_creation_method SHELXL-97
_cell_angle_alpha 90.00
_cell_angle_beta 90.00
_cell_angle_gamma 90.00
_cell_formula_units_Z 4
_cell_length_a 8.7299(13)
_cell_length_b 27.968(4)
_cell_length_c 7.9900(12)
_cell_measurement_reflns_used 2580
_cell_measurement_temperature 293(2)
_cell_measurement_theta_max 26.7
_cell_measurement_theta_min 2.9
_cell_volume 1950.8(5)
_computing_cell_refinement 'SAINT-Plus (Bruker, 2001)'
_computing_data_collection 'APEX2 (Bruker, 2004)'
_computing_data_reduction 'SAINT-Plus (Bruker, 2001)'
_computing_molecular_graphics 'SHELXTL (Sheldrick, 2008)'
_computing_publication_material 'SHELXTL (Sheldrick, 2008)'
_computing_structure_refinement 'SHELXL97 (Sheldrick, 2008)'
_computing_structure_solution 'SHELXS97 (Sheldrick, 2008)'
_diffrn_ambient_temperature 293(2)
_diffrn_measured_fraction_theta_full 0.999
_diffrn_measured_fraction_theta_max 0.999
_diffrn_measurement_device_type 'Bruker APEXII CCD'
_diffrn_measurement_method '\f and \w'
_diffrn_radiation_monochromator graphite
_diffrn_radiation_source 'fine-focus sealed tube'
_diffrn_radiation_type MoK\a
_diffrn_radiation_wavelength 0.71073
_diffrn_reflns_av_R_equivalents 0.0341
_diffrn_reflns_av_sigmaI/netI 0.0277
_diffrn_reflns_limit_h_max 10
_diffrn_reflns_limit_h_min -7
_diffrn_reflns_limit_k_max 27
_diffrn_reflns_limit_k_min -33
_diffrn_reflns_limit_l_max 9
_diffrn_reflns_limit_l_min -8
_diffrn_reflns_number 8970
_diffrn_reflns_theta_full 25.00
_diffrn_reflns_theta_max 25.00
_diffrn_reflns_theta_min 2.65
_exptl_absorpt_coefficient_mu 5.249
_exptl_absorpt_correction_T_max 0.4517
_exptl_absorpt_correction_T_min 0.3782
_exptl_absorpt_correction_type multi-scan
_exptl_absorpt_process_details '(SADABS; Sheldrick, 1996)'
_exptl_crystal_colour blue
_exptl_crystal_density_diffrn 1.926
_exptl_crystal_density_method 'not measured'
_exptl_crystal_description block
_exptl_crystal_F_000 1116
_exptl_crystal_size_max 0.23
_exptl_crystal_size_mid 0.20
_exptl_crystal_size_min 0.18
_refine_diff_density_max 1.478
_refine_diff_density_min -1.015
_refine_ls_extinction_method none
_refine_ls_goodness_of_fit_ref 1.130
_refine_ls_hydrogen_treatment constr
_refine_ls_matrix_type full
_refine_ls_number_parameters 140
_refine_ls_number_reflns 1759
_refine_ls_number_restraints 1
_refine_ls_restrained_S_all 1.130
_refine_ls_R_factor_all 0.0626
_refine_ls_R_factor_gt 0.0525
_refine_ls_shift/su_max 0.001
_refine_ls_shift/su_mean 0.000
_refine_ls_structure_factor_coef Fsqd
_refine_ls_weighting_details 'calc w=1/[\s^2^(Fo^2^)+(0.0394P)^2^+13.8845P] where P=(Fo^2^+2Fc^2^)/3'
_refine_ls_weighting_scheme calc
_refine_ls_wR_factor_gt 0.1333
_refine_ls_wR_factor_ref 0.1381
_reflns_number_gt 1498
_reflns_number_total 1759
_reflns_threshold_expression I>2\s(I)
_cod_data_source_file lh2938.cif
_cod_data_source_block I
_cod_depositor_comments
;
The following automatic conversions were performed:
'_symmetry_cell_setting' value 'Orthorhombic' changed to 'orthorhombic'
according to '/home/saulius/struct/CIF-dictionaries/cif_core.dic'
dictionary named 'cif_core.dic' version 2.4.1 from 2010-06-29.

Automatic conversion script
Id: cif_fix_enum 1527 2010-12-29 10:47:43Z saulius 

The following automatic conversions were performed:

'_symmetry_cell_setting' value 'Orthorhombic' changed to
'orthorhombic' according to
/home/saulius/struct/CIF-dictionaries/cif_core.dic dictionary named
'cif_core.dic' version 2.4.1 from 2010-06-29.

Automatic conversion script
Id: cif_fix_values 1715 2011-07-08 13:25:40Z adriana 
;
_cod_database_code 2224348
_cod_database_fobs_code 2224348

loop_
_symmetry_equiv_pos_as_xyz
'x, y, z'
'-x+1/2, -y, z+1/2'
'x+1/2, -y+1/2, -z+1/2'
'-x, y+1/2, -z'
'-x, -y, -z'
'x-1/2, y, -z-1/2'
'-x-1/2, y-1/2, z-1/2'
'x, -y-1/2, z'

loop_
_atom_site_type_symbol
_atom_site_label
_atom_site_fract_x
_atom_site_fract_y
_atom_site_fract_z
_atom_site_U_iso_or_equiv
_atom_site_adp_type
_atom_site_calc_flag
_atom_site_refinement_flags
_atom_site_occupancy
_atom_site_disorder_assembly
_atom_site_disorder_group
Br Br1 0.28985(13) 0.50680(3) -0.14560(14) 0.0802(4) Uani d . 1 . .
Cu Cu1 0.43677(12) 0.2500 0.01791(14) 0.0336(3) Uani d S 1 . .
O O1 0.2831(5) 0.29928(14) 0.0459(6) 0.0394(11) Uani d . 1 . .
O O2 0.0393(5) 0.35017(16) 0.0910(7) 0.0492(12) Uani d . 1 . .
O O3 0.5275(7) 0.2500 0.2889(8) 0.0446(16) Uani d S 1 . .
H H3A 0.5656 0.2746 0.3257 0.067 Uiso d R 1 . .
N N1 0.5856(6) 0.2962(2) -0.0675(8) 0.0515(16) Uani d D 1 . .
C C1 0.4226(7) 0.3656(2) -0.0697(8) 0.0385(15) Uani d . 1 . .
C C2 0.2929(7) 0.3439(2) 0.0005(8) 0.0334(13) Uani d . 1 . .
C C3 0.1626(7) 0.3736(2) 0.0235(8) 0.0387(15) Uani d . 1 . .
C C4 0.1622(8) 0.4211(2) -0.0169(9) 0.0436(16) Uani d . 1 . .
H H4 0.0754 0.4397 0.0006 0.052 Uiso calc R 1 . .
C C5 0.2941(9) 0.4410(2) -0.0848(9) 0.0472(17) Uani d . 1 . .
C C6 0.4200(9) 0.4150(2) -0.1124(9) 0.0484(18) Uani d . 1 . .
H H6 0.5062 0.4291 -0.1596 0.058 Uiso calc R 1 . .
C C7 0.5621(8) 0.3402(2) -0.1013(9) 0.0460(17) Uani d . 1 . .
H H7 0.6421 0.3571 -0.1505 0.055 Uiso calc R 1 . .
C C8 -0.0958(9) 0.3769(3) 0.1200(10) 0.058(2) Uani d . 1 . .
H H8A -0.0753 0.4015 0.2011 0.087 Uiso calc R 1 . .
H H8B -0.1746 0.3561 0.1615 0.087 Uiso calc R 1 . .
H H8C -0.1290 0.3913 0.0172 0.087 Uiso calc R 1 . .
C C9 0.7175(16) 0.2701(7) -0.147(2) 0.054(5) Uani d PD 0.50 . -1
H H9A 0.6948 0.2643 -0.2645 0.065 Uiso calc PR 0.50 . -1
H H9B 0.8089 0.2897 -0.1413 0.065 Uiso calc PR 0.50 . -1
C C9A 0.7457(13) 0.2236(7) -0.061(3) 0.052(5) Uani d PD 0.50 . -1
H H9A1 0.7812 0.2280 0.0527 0.063 Uiso calc PR 0.50 . -1
H H9A2 0.8177 0.2037 -0.1222 0.063 Uiso calc PR 0.50 . -1

loop_
_atom_site_aniso_label
_atom_site_aniso_U_11
_atom_site_aniso_U_22
_atom_site_aniso_U_33
_atom_site_aniso_U_12
_atom_site_aniso_U_13
_atom_site_aniso_U_23
Br1 0.1002(8) 0.0319(4) 0.1084(8) 0.0054(4) 0.0121(6) 0.0259(4)
Cu1 0.0301(5) 0.0275(5) 0.0433(6) 0.000 0.0040(5) 0.000
O1 0.038(2) 0.024(2) 0.056(3) 0.0025(18) 0.006(2) 0.010(2)
O2 0.038(3) 0.034(2) 0.076(3) 0.006(2) 0.014(2) 0.007(2)
O3 0.053(4) 0.032(3) 0.049(4) 0.000 -0.011(3) 0.000
N1 0.035(3) 0.044(3) 0.076(4) 0.000(3) 0.013(3) 0.020(3)
C1 0.041(4) 0.037(4) 0.038(3) -0.002(3) 0.001(3) 0.008(3)
C2 0.039(3) 0.026(3) 0.035(3) 0.000(3) 0.000(3) 0.002(3)
C3 0.041(3) 0.035(3) 0.040(3) -0.002(3) -0.001(3) 0.002(3)
C4 0.049(4) 0.030(3) 0.051(4) 0.005(3) -0.004(3) 0.007(3)
C5 0.065(5) 0.029(3) 0.048(4) -0.001(3) -0.005(4) 0.005(3)
C6 0.054(4) 0.039(4) 0.052(4) -0.004(3) 0.000(4) 0.009(3)
C7 0.038(4) 0.043(4) 0.057(4) -0.005(3) 0.008(3) 0.013(3)
C8 0.052(5) 0.053(5) 0.069(5) 0.015(4) 0.011(4) 0.009(4)
C9 0.031(8) 0.053(9) 0.078(14) -0.001(7) 0.009(9) 0.021(10)
C9A 0.023(8) 0.067(11) 0.066(13) 0.004(7) -0.006(8) -0.011(11)

loop_
_atom_type_symbol
_atom_type_description
_atom_type_scat_dispersion_real
_atom_type_scat_dispersion_imag
_atom_type_scat_source
C C 0.0033 0.0016 'International Tables Vol C Tables 4.2.6.8 and 6.1.1.4'
H H 0.0000 0.0000 'International Tables Vol C Tables 4.2.6.8 and 6.1.1.4'
Br Br -0.2901 2.4595 'International Tables Vol C Tables 4.2.6.8 and 6.1.1.4'
Cu Cu 0.3201 1.2651 'International Tables Vol C Tables 4.2.6.8 and 6.1.1.4'
N N 0.0061 0.0033 'International Tables Vol C Tables 4.2.6.8 and 6.1.1.4'
O O 0.0106 0.0060 'International Tables Vol C Tables 4.2.6.8 and 6.1.1.4'

loop_
_geom_angle_atom_site_label_1
_geom_angle_atom_site_label_2
_geom_angle_atom_site_label_3
_geom_angle_site_symmetry_1
_geom_angle_site_symmetry_3
_geom_angle
_geom_angle_publ_flag
O1 Cu1 O1 8_565 . 90.8(2) ?
O1 Cu1 N1 8_565 . 166.2(3) ?
O1 Cu1 N1 . . 91.8(2) ?
O1 Cu1 N1 8_565 8_565 91.8(2) ?
O1 Cu1 N1 . 8_565 166.2(3) ?
N1 Cu1 N1 . 8_565 82.7(4) ?
O1 Cu1 O3 8_565 . 97.45(18) ?
O1 Cu1 O3 . . 97.45(18) ?
N1 Cu1 O3 . . 95.7(2) ?
N1 Cu1 O3 8_565 . 95.7(2) ?
C2 O1 Cu1 . . 127.2(4) ?
C3 O2 C8 . . 117.8(5) ?
Cu1 O3 H3A . . 118.5 ?
C7 N1 C9A . 8_565 120.7(10) ?
C7 N1 C9 . . 120.0(9) ?
C7 N1 Cu1 . . 127.2(5) ?
C9A N1 Cu1 8_565 . 111.3(9) ?
C9 N1 Cu1 . . 109.7(8) ?
C2 C1 C6 . . 120.2(6) ?
C2 C1 C7 . . 122.8(6) ?
C6 C1 C7 . . 117.0(6) ?
O1 C2 C1 . . 125.4(6) ?
O1 C2 C3 . . 118.1(6) ?
C1 C2 C3 . . 116.5(6) ?
C4 C3 O2 . . 123.7(6) ?
C4 C3 C2 . . 122.6(6) ?
O2 C3 C2 . . 113.7(5) ?
C3 C4 C5 . . 118.7(7) ?
C3 C4 H4 . . 120.6 ?
C5 C4 H4 . . 120.6 ?
C6 C5 C4 . . 121.8(6) ?
C6 C5 Br1 . . 120.1(6) ?
C4 C5 Br1 . . 118.1(5) ?
C5 C6 C1 . . 120.2(7) ?
C5 C6 H6 . . 119.9 ?
C1 C6 H6 . . 119.9 ?
N1 C7 C1 . . 125.3(6) ?
N1 C7 H7 . . 117.4 ?
C1 C7 H7 . . 117.4 ?
O2 C8 H8A . . 109.5 ?
O2 C8 H8B . . 109.5 ?
H8A C8 H8B . . 109.5 ?
O2 C8 H8C . . 109.5 ?
H8A C8 H8C . . 109.5 ?
H8B C8 H8C . . 109.5 ?
C9A C9 N1 . . 110.7(14) ?
C9A C9 H9A . . 109.5 ?
N1 C9 H9A . . 109.5 ?
C9A C9 H9B . . 109.5 ?
N1 C9 H9B . . 109.5 ?
H9A C9 H9B . . 108.1 ?
C9 C9A N1 . 8_565 98.7(12) ?
C9 C9A H9A1 . . 112.0 ?
N1 C9A H9A1 8_565 . 112.0 ?
C9 C9A H9A2 . . 112.0 ?
N1 C9A H9A2 8_565 . 112.0 ?
H9A1 C9A H9A2 . . 109.7 ?

loop_
_geom_bond_atom_site_label_1
_geom_bond_atom_site_label_2
_geom_bond_site_symmetry_2
_geom_bond_distance
_geom_bond_publ_flag
Br1 C5 . 1.903(7) ?
Cu1 O1 8_565 1.937(4) ?
Cu1 O1 . 1.937(4) ?
Cu1 N1 . 1.954(5) ?
Cu1 N1 8_565 1.954(5) ?
Cu1 O3 . 2.305(6) ?
O1 C2 . 1.303(7) ?
O2 C3 . 1.371(8) ?
O2 C8 . 1.416(8) ?
O3 H3A . 0.8188 ?
N1 C7 . 1.277(9) ?
N1 C9A 8_565 1.504(10) ?
N1 C9 . 1.505(10) ?
C1 C2 . 1.402(9) ?
C1 C6 . 1.421(9) ?
C1 C7 . 1.433(10) ?
C2 C3 . 1.420(9) ?
C3 C4 . 1.367(9) ?
C4 C5 . 1.389(10) ?
C4 H4 . 0.9300 ?
C5 C6 . 1.338(10) ?
C6 H6 . 0.9300 ?
C7 H7 . 0.9300 ?
C8 H8A . 0.9600 ?
C8 H8B . 0.9600 ?
C8 H8C . 0.9600 ?
C9 C9A . 1.491(19) ?
C9 H9A . 0.9700 ?
C9 H9B . 0.9700 ?
C9A N1 8_565 1.504(10) ?
C9A H9A1 . 0.9700 ?
C9A H9A2 . 0.9700 ?

loop_
_geom_hbond_atom_site_label_D
_geom_hbond_atom_site_label_H
_geom_hbond_atom_site_label_A
_geom_hbond_site_symmetry_A
_geom_hbond_distance_DH
_geom_hbond_distance_HA
_geom_hbond_distance_DA
_geom_hbond_angle_DHA
O3 H3A O2 6_656 0.82 2.23 2.963(5) 149.6
O3 H3A O1 6_656 0.82 2.27 2.936(7) 139.4
